data_7113258
loop_
_publ_author_name
'Chesman, Anthony S. R.'
'Turner, David R.'
'Price, David J.'
'Moubaraki, Boujemaa'
'Murray, Keith S.'
'Deacon, Glen B.'
'Batten, Stuart R.'

_publ_section_title
;
 Solvothermal vs. bench-top reactions: Control over the formation of
 discrete complexes and coordination polymers
;
_journal_coden_ASTM CHCOFS
_journal_issue 34
_journal_name_full
;
 Chemical Communications (Cambridge, United Kingdom)
;
_journal_page_first 3541
_journal_page_last 3543
_journal_paper_doi 10.1039/b707709b
_journal_year 2007
_chemical_formula_moiety 'C10 H16 N6 Ni1 O6'
_chemical_formula_sum 'C10 H16 N6 Ni O6'
_chemical_formula_weight 375.00
_chemical_name_common
;di(3-amino-3-methoxy-
2nitrosoacrylonitrilate)dimethanolnickel(ii)
;
_chemical_name_systematic
;
di(3-amino-3-methoxy-2nitrosoacrylonitrilate)dimethanolnickel(II)
;
_space_group_IT_number 14
_symmetry_cell_setting monoclinic
_symmetry_space_group_name_Hall '-P 2ybc'
_symmetry_space_group_name_H-M 'P 1 21/c 1'
_atom_sites_solution_hydrogens geom
_atom_sites_solution_primary direct
_atom_sites_solution_secondary difmap
_audit_creation_method SHELXL-97
_cell_angle_alpha 90.00
_cell_angle_beta 98.222(1)
_cell_angle_gamma 90.00
_cell_formula_units_Z 2
_cell_length_a 5.2198(1)
_cell_length_b 15.9545(3)
_cell_length_c 9.3351(2)
_cell_measurement_temperature 123(1)
_cell_volume 769.43(3)
_computing_cell_refinement 'Bruker SMART (Bruker)'
_computing_data_collection 'Bruker SMART (Bruker)'
_computing_data_reduction 'Bruker SAINT (Bruker)'
_computing_molecular_graphics 'X-Seed (Barbour, 1999)'
_computing_publication_material 'CIFTAB (Sheldrick, 1997)'
_computing_structure_refinement 'SHELXL-97 (Sheldrick, 1997)'
_computing_structure_solution 'SHELXS-97 (Sheldrick, 1990)'
_diffrn_ambient_temperature 123(1)
_diffrn_measured_fraction_theta_full 0.998
_diffrn_measured_fraction_theta_max 0.998
_diffrn_measurement_device_type 'Bruker X8 Apex II CCD'
_diffrn_measurement_method 'phi and omega scans'
_diffrn_radiation_monochromator graphite
_diffrn_radiation_source 'fine-focus sealed tube'
_diffrn_radiation_type MoK\a
_diffrn_radiation_wavelength 0.71073
_diffrn_reflns_av_R_equivalents 0.0186
_diffrn_reflns_av_sigmaI/netI 0.0132
_diffrn_reflns_limit_h_max 6
_diffrn_reflns_limit_h_min -6
_diffrn_reflns_limit_k_max 20
_diffrn_reflns_limit_k_min -20
_diffrn_reflns_limit_l_max 12
_diffrn_reflns_limit_l_min -12
_diffrn_reflns_number 8666
_diffrn_reflns_theta_full 27.50
_diffrn_reflns_theta_max 27.50
_diffrn_reflns_theta_min 2.55
_exptl_absorpt_coefficient_mu 1.302
_exptl_absorpt_correction_T_max 0.9030
_exptl_absorpt_correction_T_min 0.7627
_exptl_absorpt_correction_type multi-scan
_exptl_absorpt_process_details SADABS
_exptl_crystal_colour purple
_exptl_crystal_density_diffrn 1.619
_exptl_crystal_density_method 'not measured'
_exptl_crystal_description needle
_exptl_crystal_F_000 388
_exptl_crystal_size_max 0.22
_exptl_crystal_size_mid 0.14
_exptl_crystal_size_min 0.08
_refine_diff_density_max 0.387
_refine_diff_density_min -0.235
_refine_diff_density_rms 0.043
_refine_ls_extinction_expression Fc^*^=kFc[1+0.001xFc^2^\l^3^/sin(2\q)]^-1/4^
_refine_ls_extinction_method none
_refine_ls_goodness_of_fit_ref 1.051
_refine_ls_hydrogen_treatment mixed
_refine_ls_matrix_type full
_refine_ls_number_parameters 116
_refine_ls_number_reflns 1754
_refine_ls_number_restraints 0
_refine_ls_restrained_S_all 1.051
_refine_ls_R_factor_all 0.0198
_refine_ls_R_factor_gt 0.0187
_refine_ls_shift/su_max 0.001
_refine_ls_shift/su_mean 0.000
_refine_ls_structure_factor_coef Fsqd
_refine_ls_weighting_details 'calc w=1/[\s^2^(Fo^2^)+(0.2000P)^2^+0.0000P] where P=(Fo^2^+2Fc^2^)/3'
_refine_ls_weighting_scheme calc
_refine_ls_wR_factor_gt 0.0464
_refine_ls_wR_factor_ref 0.0469
_reflns_number_gt 1679
_reflns_number_total 1754
_reflns_threshold_expression >2sigma(I)
_cod_duplicate_entry 7102106
_cod_data_source_file b707709b.txt
_cod_data_source_block C:\AC261\AC261.CIF
_cod_depositor_comments
;
The following automatic conversions were performed:

'_exptl_absorpt_correction_type' value 'Multi-scan' changed to
'multi-scan' according to
/usr/data/users/saulius/automatic-downloads/retrospective/RSC/lib/dictionaries/cif_core.dic
dictionary named 'cif_core.dic' version 2.4.2 from 2011-04-26.

Automatic conversion script
Id: cif_fix_values 2281 2013-09-26 08:29:07Z andrius 
;
_cod_original_sg_symbol_H-M P21/c
_cod_original_formula_sum 'C10 H16 N6 Ni1 O6'
_cod_database_code 7113258

loop_
_symmetry_equiv_pos_as_xyz
'x, y, z'
'-x, y+1/2, -z+1/2'
'-x, -y, -z'
'x, -y-1/2, z-1/2'

loop_
_atom_site_label
_atom_site_type_symbol
_atom_site_fract_x
_atom_site_fract_y
_atom_site_fract_z
_atom_site_U_iso_or_equiv
_atom_site_adp_type
_atom_site_occupancy
_atom_site_symmetry_multiplicity
_atom_site_calc_flag
_atom_site_refinement_flags
Ni1 Ni 0.0000 0.5000 0.5000 0.01183(7) Uani 1 2 d S
O1 O 0.33784(16) 0.63392(5) 0.39021(9) 0.01797(18) Uani 1 1 d .
N1 N 0.15912(18) 0.61601(6) 0.46662(10) 0.01353(19) Uani 1 1 d .
C1 C 0.0535(2) 0.67681(7) 0.53403(12) 0.0143(2) Uani 1 1 d .
O2 O -0.23459(16) 0.71221(5) 0.69448(9) 0.01855(18) Uani 1 1 d .
N2 N 0.1897(2) 0.83076(7) 0.51110(13) 0.0243(2) Uani 1 1 d .
C2 C 0.1289(2) 0.76258(7) 0.52331(13) 0.0166(2) Uani 1 1 d .
O3 O -0.31139(17) 0.52212(5) 0.32802(9) 0.01705(17) Uani 1 1 d .
N3 N -0.18799(19) 0.57146(6) 0.63123(11) 0.01469(19) Uani 1 1 d .
C3 C -0.1375(2) 0.64958(7) 0.62545(12) 0.0137(2) Uani 1 1 d .
H3N H -0.303(3) 0.5581(10) 0.6813(18) 0.028(4) Uiso 1 1 d .
H3O H -0.418(4) 0.5552(12) 0.3498(19) 0.036(5) Uiso 1 1 d .
C4 C -0.4079(2) 0.68937(8) 0.79563(14) 0.0206(2) Uani 1 1 d .
H4A H -0.5533 0.6571 0.7453 0.031 Uiso 1 1 calc R
H4B H -0.4735 0.7402 0.8367 0.031 Uiso 1 1 calc R
H4C H -0.3145 0.6553 0.8735 0.031 Uiso 1 1 calc R
C5 C -0.2586(3) 0.54609(9) 0.18592(14) 0.0253(3) Uani 1 1 d .
H5A H -0.1253 0.5898 0.1952 0.038 Uiso 1 1 calc R
H5B H -0.4173 0.5676 0.1290 0.038 Uiso 1 1 calc R
H5C H -0.1975 0.4972 0.1371 0.038 Uiso 1 1 calc R

loop_
_atom_site_aniso_label
_atom_site_aniso_U_11
_atom_site_aniso_U_22
_atom_site_aniso_U_33
_atom_site_aniso_U_23
_atom_site_aniso_U_13
_atom_site_aniso_U_12
Ni1 0.01265(11) 0.00802(11) 0.01589(11) -0.00052(7) 0.00565(7) -0.00004(7)
O1 0.0167(4) 0.0153(4) 0.0242(4) 0.0031(3) 0.0109(3) 0.0001(3)
N1 0.0123(4) 0.0125(4) 0.0162(5) 0.0013(4) 0.0035(3) 0.0002(3)
C1 0.0147(5) 0.0108(5) 0.0173(5) -0.0002(4) 0.0024(4) -0.0002(4)
O2 0.0212(4) 0.0135(4) 0.0225(4) -0.0035(3) 0.0084(3) 0.0023(3)
N2 0.0271(5) 0.0150(5) 0.0321(6) -0.0009(4) 0.0082(5) -0.0022(4)
C2 0.0158(5) 0.0158(6) 0.0188(6) -0.0015(4) 0.0039(4) 0.0012(4)
O3 0.0173(4) 0.0144(4) 0.0206(4) 0.0011(3) 0.0067(3) 0.0025(3)
N3 0.0147(4) 0.0127(5) 0.0180(5) -0.0003(4) 0.0069(4) 0.0001(4)
C3 0.0127(5) 0.0139(5) 0.0144(5) -0.0017(4) 0.0015(4) 0.0023(4)
C4 0.0199(6) 0.0214(6) 0.0220(6) -0.0045(5) 0.0084(5) 0.0011(5)
C5 0.0264(6) 0.0306(7) 0.0200(6) 0.0055(5) 0.0069(5) 0.0044(5)

loop_
_atom_type_symbol
_atom_type_description
_atom_type_scat_dispersion_real
_atom_type_scat_dispersion_imag
_atom_type_scat_source
C C 0.0033 0.0016 'International Tables Vol C Tables 4.2.6.8 and 6.1.1.4'
H H 0.0000 0.0000 'International Tables Vol C Tables 4.2.6.8 and 6.1.1.4'
N N 0.0061 0.0033 'International Tables Vol C Tables 4.2.6.8 and 6.1.1.4'
O O 0.0106 0.0060 'International Tables Vol C Tables 4.2.6.8 and 6.1.1.4'
Ni Ni 0.3393 1.1124 'International Tables Vol C Tables 4.2.6.8 and 6.1.1.4'

loop_
_geom_angle_atom_site_label_1
_geom_angle_atom_site_label_2
_geom_angle_atom_site_label_3
_geom_angle
_geom_angle_site_symmetry_1
_geom_angle_site_symmetry_3
N3 Ni1 N3 180.000(1) 3_566 .
N3 Ni1 N1 80.06(4) 3_566 3_566
N3 Ni1 N1 99.94(4) . 3_566
N3 Ni1 N1 99.94(4) 3_566 .
N3 Ni1 N1 80.06(4) . .
N1 Ni1 N1 180.0 3_566 .
N3 Ni1 O3 91.19(4) 3_566 .
N3 Ni1 O3 88.81(4) . .
N1 Ni1 O3 88.99(3) 3_566 .
N1 Ni1 O3 91.01(3) . .
N3 Ni1 O3 88.81(4) 3_566 3_566
N3 Ni1 O3 91.19(4) . 3_566
N1 Ni1 O3 91.01(3) 3_566 3_566
N1 Ni1 O3 88.99(3) . 3_566
O3 Ni1 O3 180.0 . 3_566
O1 N1 C1 119.18(10) . .
O1 N1 Ni1 128.39(7) . .
C1 N1 Ni1 112.42(7) . .
N1 C1 C2 122.11(10) . .
N1 C1 C3 115.14(10) . .
C2 C1 C3 122.70(10) . .
C3 O2 C4 116.45(9) . .
N2 C2 C1 178.25(13) . .
C5 O3 Ni1 120.50(7) . .
C5 O3 H3O 106.5(13) . .
Ni1 O3 H3O 113.1(13) . .
C3 N3 Ni1 113.77(8) . .
C3 N3 H3N 116.1(12) . .
Ni1 N3 H3N 129.8(12) . .
N3 C3 O2 128.22(11) . .
N3 C3 C1 118.36(10) . .
O2 C3 C1 113.41(10) . .
O2 C4 H4A 109.5 . .
O2 C4 H4B 109.5 . .
H4A C4 H4B 109.5 . .
O2 C4 H4C 109.5 . .
H4A C4 H4C 109.5 . .
H4B C4 H4C 109.5 . .
O3 C5 H5A 109.5 . .
O3 C5 H5B 109.5 . .
H5A C5 H5B 109.5 . .
O3 C5 H5C 109.5 . .
H5A C5 H5C 109.5 . .
H5B C5 H5C 109.5 . .

loop_
_geom_bond_atom_site_label_1
_geom_bond_atom_site_label_2
_geom_bond_distance
_geom_bond_site_symmetry_2
Ni1 N3 2.0267(10) 3_566
Ni1 N3 2.0267(10) .
Ni1 N1 2.0705(9) 3_566
Ni1 N1 2.0705(9) .
Ni1 O3 2.1442(9) .
Ni1 O3 2.1442(9) 3_566
O1 N1 1.2849(12) .
N1 C1 1.3193(15) .
C1 C2 1.4314(16) .
C1 C3 1.4677(15) .
O2 C3 1.3281(14) .
O2 C4 1.4447(14) .
N2 C2 1.1434(16) .
O3 C5 1.4443(15) .
O3 H3O 0.814(19) .
N3 C3 1.2765(15) .
N3 H3N 0.837(17) .
C4 H4A 0.9800 .
C4 H4B 0.9800 .
C4 H4C 0.9800 .
C5 H5A 0.9800 .
C5 H5B 0.9800 .
C5 H5C 0.9800 .

loop_
_geom_hbond_atom_site_label_D
_geom_hbond_atom_site_label_H
_geom_hbond_atom_site_label_A
_geom_hbond_distance_DH
_geom_hbond_distance_HA
_geom_hbond_distance_DA
_geom_hbond_angle_DHA
_geom_hbond_site_symmetry_A
N3 H3N O3 0.837(17) 2.379(17) 3.0800(13) 141.8(15) 3_466
O3 H3O O1 0.814(19) 1.866(19) 2.6786(12) 176.9(18) 1_455
C4 H4B O1 0.98 2.32 3.2901(15) 169.4 4_476
